data_2241831
loop_
_publ_author_name
'Shin, Jong Won'
'Lee, Dong Won'
'Kim, Dae-Woong'
'Moon, Dohyun'

_publ_section_title
;
 Crystal structure of
 dichlorido{2-methyl-2-[(pyridin-2-ylmethyl)amino]propan-1-ol-\k^3^<i>N</i>,<i>N</i>',<i>O</i>}copper(II)
 from synchrotron data
;
_journal_coeditor_code ZL2674
_journal_issue 10
_journal_name_full 'Acta Crystallographica Section E'
_journal_page_first 1400
_journal_page_last 1403
_journal_paper_doi 10.1107/S2056989016013773
_journal_volume 72
_journal_year 2016
_chemical_formula_iupac '[Cu Cl2 (C10 H16 N2 O)]'
_chemical_formula_moiety 'C10 H16 Cl2 Cu N2 O'
_chemical_formula_sum 'C10 H16 Cl2 Cu N2 O'
_chemical_formula_weight 314.69
_chemical_name_systematic
Dichlorido{2-methyl-2-[(pyridin-2-ylmethyl)amino]propan-1-ol-\k^3^<i>N</i>,<i>N</i>',<i>O</i>}copper(II)
_space_group_crystal_system monoclinic
_space_group_IT_number 14
_space_group_name_Hall '-P 2yn'
_space_group_name_H-M_alt 'P 1 21/n 1'
_symmetry_space_group_name_Hall '-P 2yn'
_symmetry_space_group_name_H-M 'P 1 21/n 1'
_atom_sites_solution_hydrogens geom
_audit_creation_method SHELXL-2014/7
_cell_angle_alpha 90
_cell_angle_beta 97.13(3)
_cell_angle_gamma 90
_cell_formula_units_Z 4
_cell_length_a 8.4470(17)
_cell_length_b 9.895(2)
_cell_length_c 15.254(3)
_cell_measurement_reflns_used 24265
_cell_measurement_temperature 100(2)
_cell_measurement_theta_max 33.679
_cell_measurement_theta_min 0.349
_cell_volume 1265.1(4)
_computing_cell_refinement
;
<i>HKL3000sm</i> (Otwinowski & Minor, 1997)
;
_computing_data_collection
;
<i>PAL BL2D-SMDC</i> (Shin <i>et al</i>., 2016)
;
_computing_data_reduction
;
<i>HKL3000sm</i> (Otwinowski & Minor, 1997)
;
_computing_molecular_graphics
;
<i>DIAMOND</i> (Putz & Brandenburg, 2014)
;
_computing_publication_material
;
<i>publCIF</i> (Westrip, 2010)
;
_computing_structure_refinement
;
<i>SHELXL2014</i> (Sheldrick, 2015b)
;
_computing_structure_solution
;
<i>SHELXT2014</i> (Sheldrick, 2015a)
;
_diffrn_ambient_temperature 100(2)
_diffrn_measured_fraction_theta_full 0.981
_diffrn_measured_fraction_theta_max 0.987
_diffrn_measurement_device_type 'ADSC Q210 CCD area detector'
_diffrn_measurement_method 'omega scan'
_diffrn_radiation_type Synchrotron
_diffrn_radiation_wavelength 0.610
_diffrn_reflns_av_R_equivalents 0.0309
_diffrn_reflns_limit_h_max 11
_diffrn_reflns_limit_h_min -11
_diffrn_reflns_limit_k_max 13
_diffrn_reflns_limit_k_min -13
_diffrn_reflns_limit_l_max 21
_diffrn_reflns_limit_l_min -21
_diffrn_reflns_number 11018
_diffrn_reflns_theta_full 21.469
_diffrn_reflns_theta_max 25.500
_diffrn_reflns_theta_min 2.865
_exptl_absorpt_coefficient_mu 1.397
_exptl_absorpt_correction_T_max 0.887
_exptl_absorpt_correction_T_min 0.809
_exptl_absorpt_correction_type empirical
_exptl_absorpt_process_details
;
(HKL3000 Scalepack; Otwinowski & Minor, 1997)
;
_exptl_crystal_colour Blue
_exptl_crystal_density_diffrn 1.652
_exptl_crystal_description Block
_exptl_crystal_F_000 644
_exptl_crystal_size_max 0.120
_exptl_crystal_size_mid 0.095
_exptl_crystal_size_min 0.088
_refine_diff_density_max 0.510
_refine_diff_density_min -0.897
_refine_ls_extinction_method none
_refine_ls_goodness_of_fit_ref 1.056
_refine_ls_hydrogen_treatment mixed
_refine_ls_matrix_type full
_refine_ls_number_parameters 148
_refine_ls_number_reflns 3674
_refine_ls_number_restraints 0
_refine_ls_restrained_S_all 1.056
_refine_ls_R_factor_all 0.0235
_refine_ls_R_factor_gt 0.0224
_refine_ls_shift/su_max 0.004
_refine_ls_shift/su_mean 0.000
_refine_ls_structure_factor_coef Fsqd
_refine_ls_weighting_details 'w=1/[\s^2^(Fo^2^)+(0.0336P)^2^+0.6535P] where P=(Fo^2^+2Fc^2^)/3'
_refine_ls_weighting_scheme calc
_refine_ls_wR_factor_gt 0.0602
_refine_ls_wR_factor_ref 0.0606
_reflns_number_gt 3556
_reflns_number_total 3674
_reflns_threshold_expression 'I > 2\s(I)'
_cod_data_source_file zl2674sup1.cif
_cod_data_source_block I
_cod_original_cell_volume 1265.1(5)
_cod_database_code 2241831
_shelx_space_group_comment
;
The symmetry employed for this shelxl refinement is uniquely defined
by the following loop, which should always be used as a source of
symmetry information in preference to the above space-group names.
They are only intended as comments.
;
_shelx_estimated_absorpt_t_min 0.850
_shelx_estimated_absorpt_t_max 0.887

loop_
_space_group_symop_operation_xyz
'x, y, z'
'-x+1/2, y+1/2, -z+1/2'
'-x, -y, -z'
'x-1/2, -y-1/2, z-1/2'

loop_
_atom_site_type_symbol
_atom_site_label
_atom_site_fract_x
_atom_site_fract_y
_atom_site_fract_z
_atom_site_U_iso_or_equiv
_atom_site_adp_type
_atom_site_calc_flag
_atom_site_occupancy
Cu Cu1 0.28124(2) 0.60310(2) 0.68527(2) 0.00421(5) Uani d 1
Cl Cl1 0.19986(4) 0.77197(3) 0.59216(2) 0.01365(7) Uani d 1
Cl Cl2 0.02903(3) 0.50366(3) 0.72731(2) 0.01123(7) Uani d 1
O O1 0.31493(9) 0.73256(8) 0.79008(5) 0.00605(14) Uani d 1
H H1O1 0.3621(18) 0.8042(12) 0.7791(11) 0.007 Uiso d 1
N N1 0.32349(11) 0.46940(9) 0.59369(6) 0.00555(16) Uani d 1
N N2 0.43588(10) 0.48634(9) 0.76378(6) 0.00424(15) Uani d 1
H H2N2 0.3706 0.4292 0.7998 0.005 Uiso calc 1
C C1 0.24193(13) 0.46123(12) 0.51215(7) 0.00921(19) Uani d 1
H H1 0.1599 0.5252 0.4952 0.011 Uiso calc 1
C C2 0.27367(14) 0.36289(13) 0.45236(7) 0.0113(2) Uani d 1
H H2 0.2134 0.3580 0.3956 0.014 Uiso calc 1
C C3 0.39622(14) 0.27116(13) 0.47736(8) 0.0121(2) Uani d 1
H H3 0.4234 0.2046 0.4369 0.015 Uiso calc 1
C C4 0.47810(13) 0.27800(12) 0.56195(8) 0.0103(2) Uani d 1
H H4 0.5602 0.2149 0.5806 0.012 Uiso calc 1
C C5 0.43811(12) 0.37864(11) 0.61898(7) 0.00587(18) Uani d 1
C C6 0.52329(13) 0.39249(11) 0.71132(7) 0.00744(19) Uani d 1
H H6A 0.5317 0.3028 0.7402 0.009 Uiso calc 1
H H6B 0.6326 0.4270 0.7088 0.009 Uiso calc 1
C C7 0.53496(12) 0.57791(11) 0.82728(7) 0.00457(17) Uani d 1
C C8 0.64485(12) 0.66575(11) 0.77880(7) 0.00812(18) Uani d 1
H H8A 0.7355 0.6116 0.7647 0.012 Uiso calc 1
H H8B 0.6840 0.7418 0.8166 0.012 Uiso calc 1
H H8C 0.5856 0.7002 0.7241 0.012 Uiso calc 1
C C9 0.63253(14) 0.49822(12) 0.90080(7) 0.00968(19) Uani d 1
H H9A 0.5613 0.4402 0.9303 0.015 Uiso calc 1
H H9B 0.6878 0.5611 0.9438 0.015 Uiso calc 1
H H9C 0.7111 0.4422 0.8755 0.015 Uiso calc 1
C C10 0.40927(12) 0.66639(11) 0.86317(7) 0.00648(18) Uani d 1
H H10A 0.3397 0.6100 0.8960 0.008 Uiso calc 1
H H10B 0.4620 0.7348 0.9042 0.008 Uiso calc 1

loop_
_atom_site_aniso_label
_atom_site_aniso_U_11
_atom_site_aniso_U_22
_atom_site_aniso_U_33
_atom_site_aniso_U_12
_atom_site_aniso_U_13
_atom_site_aniso_U_23
Cu1 0.00445(7) 0.00330(8) 0.00458(7) 0.00238(4) -0.00066(5) -0.00020(4)
Cl1 0.02298(14) 0.00915(13) 0.00860(12) 0.00964(10) 0.00104(10) 0.00304(9)
Cl2 0.00569(11) 0.00647(12) 0.02190(14) 0.00083(8) 0.00314(9) -0.00072(9)
O1 0.0060(3) 0.0038(3) 0.0080(3) 0.0009(2) -0.0002(3) -0.0005(3)
N1 0.0066(4) 0.0049(4) 0.0051(4) 0.0009(3) 0.0002(3) -0.0002(3)
N2 0.0039(3) 0.0036(4) 0.0049(4) 0.0009(3) -0.0006(3) -0.0007(3)
C1 0.0101(4) 0.0106(5) 0.0063(4) 0.0002(4) -0.0013(3) 0.0003(4)
C2 0.0132(5) 0.0143(5) 0.0063(4) -0.0032(4) 0.0002(4) -0.0024(4)
C3 0.0117(5) 0.0143(5) 0.0107(5) -0.0017(4) 0.0025(4) -0.0074(4)
C4 0.0077(4) 0.0095(5) 0.0133(5) 0.0017(4) 0.0002(4) -0.0067(4)
C5 0.0048(4) 0.0057(4) 0.0070(4) -0.0004(3) 0.0005(3) -0.0020(3)
C6 0.0073(4) 0.0061(5) 0.0082(4) 0.0040(3) -0.0017(4) -0.0034(3)
C7 0.0044(4) 0.0045(4) 0.0044(4) 0.0000(3) -0.0009(3) -0.0010(3)
C8 0.0057(4) 0.0071(4) 0.0118(5) -0.0012(3) 0.0024(3) 0.0006(4)
C9 0.0106(5) 0.0094(5) 0.0076(4) 0.0016(4) -0.0044(4) 0.0005(4)
C10 0.0068(4) 0.0074(4) 0.0053(4) 0.0018(3) 0.0007(3) -0.0011(3)

loop_
_atom_type_symbol
_atom_type_description
_atom_type_scat_dispersion_real
_atom_type_scat_dispersion_imag
_atom_type_scat_source
C C 0.0020 0.0010 'International Tables Vol C Tables 4.2.6.8 and 6.1.1.4'
H H 0.0000 0.0000 'International Tables Vol C Tables 4.2.6.8 and 6.1.1.4'
N N 0.0040 0.0020 'International Tables Vol C Tables 4.2.6.8 and 6.1.1.4'
O O 0.0080 0.0040 'International Tables Vol C Tables 4.2.6.8 and 6.1.1.4'
Cl Cl 0.1170 0.1180 'International Tables Vol C Tables 4.2.6.8 and 6.1.1.4'
Cu Cu 0.3370 0.9780 'International Tables Vol C Tables 4.2.6.8 and 6.1.1.4'

loop_
_geom_angle_atom_site_label_1
_geom_angle_atom_site_label_2
_geom_angle_atom_site_label_3
_geom_angle
N1 Cu1 N2 82.92(4)
N1 Cu1 O1 161.51(4)
N2 Cu1 O1 82.97(4)
N1 Cu1 Cl1 96.80(3)
N2 Cu1 Cl1 157.64(3)
O1 Cu1 Cl1 91.74(3)
N1 Cu1 Cl2 98.69(3)
N2 Cu1 Cl2 97.56(3)
O1 Cu1 Cl2 94.96(3)
Cl1 Cu1 Cl2 104.55(2)
C10 O1 Cu1 109.28(6)
C10 O1 H1O1 107.8(12)
Cu1 O1 H1O1 113.4(12)
C5 N1 C1 119.56(10)
C5 N1 Cu1 115.43(7)
C1 N1 Cu1 124.94(8)
C6 N2 C7 116.81(8)
C6 N2 Cu1 111.52(7)
C7 N2 Cu1 107.72(7)
C6 N2 H2N2 106.7
C7 N2 H2N2 106.7
Cu1 N2 H2N2 106.7
N1 C1 C2 122.17(11)
N1 C1 H1 118.9
C2 C1 H1 118.9
C1 C2 C3 118.43(11)
C1 C2 H2 120.8
C3 C2 H2 120.8
C4 C3 C2 119.35(11)
C4 C3 H3 120.3
C2 C3 H3 120.3
C3 C4 C5 118.99(11)
C3 C4 H4 120.5
C5 C4 H4 120.5
N1 C5 C4 121.46(10)
N1 C5 C6 116.87(9)
C4 C5 C6 121.67(10)
N2 C6 C5 110.48(9)
N2 C6 H6A 109.6
C5 C6 H6A 109.6
N2 C6 H6B 109.6
C5 C6 H6B 109.6
H6A C6 H6B 108.1
N2 C7 C9 111.65(9)
N2 C7 C8 110.75(8)
C9 C7 C8 110.15(9)
N2 C7 C10 102.72(8)
C9 C7 C10 111.62(9)
C8 C7 C10 109.76(9)
C7 C8 H8A 109.5
C7 C8 H8B 109.5
H8A C8 H8B 109.5
C7 C8 H8C 109.5
H8A C8 H8C 109.5
H8B C8 H8C 109.5
C7 C9 H9A 109.5
C7 C9 H9B 109.5
H9A C9 H9B 109.5
C7 C9 H9C 109.5
H9A C9 H9C 109.5
H9B C9 H9C 109.5
O1 C10 C7 108.92(8)
O1 C10 H10A 109.9
C7 C10 H10A 109.9
O1 C10 H10B 109.9
C7 C10 H10B 109.9
H10A C10 H10B 108.3

loop_
_geom_bond_atom_site_label_1
_geom_bond_atom_site_label_2
_geom_bond_distance
Cu1 N1 1.9881(10)
Cu1 N2 2.0217(10)
Cu1 O1 2.0409(9)
Cu1 Cl1 2.2448(5)
Cu1 Cl2 2.5014(6)
O1 C10 1.4444(13)
O1 H1O1 0.840(9)
N1 C5 1.3417(14)
N1 C1 1.3474(14)
N2 C6 1.4814(13)
N2 C7 1.5028(14)
N2 H2N2 1.0000
C1 C2 1.3825(16)
C1 H1 0.9500
C2 C3 1.3938(17)
C2 H2 0.9500
C3 C4 1.3880(16)
C3 H3 0.9500
C4 C5 1.3913(15)
C4 H4 0.9500
C5 C6 1.5063(16)
C6 H6A 0.9900
C6 H6B 0.9900
C7 C9 1.5262(15)
C7 C8 1.5278(15)
C7 C10 1.5289(14)
C8 H8A 0.9800
C8 H8B 0.9800
C8 H8C 0.9800
C9 H9A 0.9800
C9 H9B 0.9800
C9 H9C 0.9800
C10 H10A 0.9900
C10 H10B 0.9900

loop_
_geom_hbond_atom_site_label_D
_geom_hbond_atom_site_label_H
_geom_hbond_atom_site_label_A
_geom_hbond_site_symmetry_A
_geom_hbond_distance_DH
_geom_hbond_distance_HA
_geom_hbond_distance_DA
_geom_hbond_angle_DHA
O1 H1O1 Cl2 2_556 0.840(9) 2.185(9) 3.0151(10) 169.7(16)
N2 H2N2 Cl1 2_546 1.00 2.40 3.3568(11) 161.1

loop_
_geom_torsion_atom_site_label_1
_geom_torsion_atom_site_label_2
_geom_torsion_atom_site_label_3
_geom_torsion_atom_site_label_4
_geom_torsion
C5 N1 C1 C2 -0.93(17)
Cu1 N1 C1 C2 -177.79(9)
N1 C1 C2 C3 -1.17(18)
C1 C2 C3 C4 2.37(18)
C2 C3 C4 C5 -1.55(18)
C1 N1 C5 C4 1.81(16)
Cu1 N1 C5 C4 178.96(9)
C1 N1 C5 C6 -179.28(10)
Cu1 N1 C5 C6 -2.13(12)
C3 C4 C5 N1 -0.56(17)
C3 C4 C5 C6 -179.42(11)
C7 N2 C6 C5 -142.45(9)
Cu1 N2 C6 C5 -17.98(10)
N1 C5 C6 N2 13.48(13)
C4 C5 C6 N2 -167.61(10)
C6 N2 C7 C9 -64.80(12)
Cu1 N2 C7 C9 168.82(7)
C6 N2 C7 C8 58.33(12)
Cu1 N2 C7 C8 -68.04(9)
C6 N2 C7 C10 175.47(8)
Cu1 N2 C7 C10 49.09(8)
Cu1 O1 C10 C7 37.17(9)
N2 C7 C10 O1 -56.79(10)
C9 C7 C10 O1 -176.54(8)
C8 C7 C10 O1 61.04(11)

_cod_database_fobs_code 2241831
